data_2231736
loop_
_publ_author_name
'Seo, Pil Ja'
'Choi, Hong Dae'
'Son, Byeng Wha'
'Lee, Uk'

_publ_section_title
;
 3-Cyclohexylsulfonyl-2-methyl-5-propyl-1-benzofuran
;
_journal_coeditor_code XU5281
_journal_issue 9
_journal_name_full 'Acta Crystallographica Section E'
_journal_page_first o2262
_journal_paper_doi 10.1107/S1600536811031023
_journal_volume 67
_journal_year 2011
_chemical_formula_iupac 'C18 H24 O3 S'
_chemical_formula_moiety 'C18 H24 O3 S'
_chemical_formula_sum 'C18 H24 O3 S'
_chemical_formula_weight 320.43
_chemical_name_systematic
;
3-Cyclohexylsulfonyl-2-methyl-5-propyl-1-benzofuran
;
_space_group_IT_number 14
_symmetry_cell_setting monoclinic
_symmetry_space_group_name_Hall '-P 2ybc'
_symmetry_space_group_name_H-M 'P 1 21/c 1'
_atom_sites_solution_hydrogens difmap
_atom_sites_solution_primary direct
_atom_sites_solution_secondary difmap
_cell_angle_alpha 90.00
_cell_angle_beta 100.389(10)
_cell_angle_gamma 90.00
_cell_formula_units_Z 4
_cell_length_a 5.735(2)
_cell_length_b 23.713(9)
_cell_length_c 12.618(5)
_cell_measurement_reflns_used 2565
_cell_measurement_temperature 173(2)
_cell_measurement_theta_max 26.33
_cell_measurement_theta_min 3.06
_cell_volume 1687.8(11)
_computing_cell_refinement '<i>SAINT</i> (Bruker, 2009)'
_computing_data_collection '<i>APEX2</i> (Bruker, 2009)'
_computing_data_reduction '<i>SAINT</i> (Bruker, 2009)'
_computing_molecular_graphics '<i>ORTEP-3</i> (Farrugia, 1997) and <i>DIAMOND</i> (Brandenburg, 1998)'
_computing_publication_material '<i>SHELXL97</i> (Sheldrick, 2008)'
_computing_structure_refinement '<i>SHELXL97</i> (Sheldrick, 2008)'
_computing_structure_solution '<i>SHELXS97</i> (Sheldrick, 2008)'
_diffrn_ambient_temperature 173(2)
_diffrn_detector_area_resol_mean 10.0
_diffrn_measured_fraction_theta_full 0.988
_diffrn_measured_fraction_theta_max 0.988
_diffrn_measurement_device_type 'Bruker SMART APEXII CCD'
_diffrn_measurement_method '\f and \w'
_diffrn_radiation_monochromator 'graphite multilayer'
_diffrn_radiation_source 'rotating anode'
_diffrn_radiation_type MoK\a
_diffrn_radiation_wavelength 0.71073
_diffrn_reflns_av_R_equivalents 0.0811
_diffrn_reflns_av_sigmaI/netI 0.0792
_diffrn_reflns_limit_h_max 7
_diffrn_reflns_limit_h_min -7
_diffrn_reflns_limit_k_max 29
_diffrn_reflns_limit_k_min -27
_diffrn_reflns_limit_l_max 16
_diffrn_reflns_limit_l_min -15
_diffrn_reflns_number 14906
_diffrn_reflns_theta_full 27.00
_diffrn_reflns_theta_max 27.00
_diffrn_reflns_theta_min 1.72
_diffrn_standards_number 0
_exptl_absorpt_coefficient_mu 0.202
_exptl_absorpt_correction_T_max 0.9815
_exptl_absorpt_correction_T_min 0.9305
_exptl_absorpt_correction_type multi-scan
_exptl_absorpt_process_details '(SADABS; Bruker, 2009)'
_exptl_crystal_colour colourless
_exptl_crystal_density_diffrn 1.261
_exptl_crystal_density_method 'not measured'
_exptl_crystal_description block
_exptl_crystal_F_000 688
_exptl_crystal_size_max 0.36
_exptl_crystal_size_mid 0.11
_exptl_crystal_size_min 0.09
_refine_diff_density_max 0.470
_refine_diff_density_min -0.392
_refine_ls_extinction_method none
_refine_ls_goodness_of_fit_ref 1.061
_refine_ls_hydrogen_treatment constr
_refine_ls_matrix_type full
_refine_ls_number_parameters 204
_refine_ls_number_reflns 3644
_refine_ls_number_restraints 18
_refine_ls_restrained_S_all 1.061
_refine_ls_R_factor_all 0.0973
_refine_ls_R_factor_gt 0.0612
_refine_ls_shift/su_max 0.000
_refine_ls_shift/su_mean 0.000
_refine_ls_structure_factor_coef Fsqd
_refine_ls_weighting_details 'calc w=1/[\s^2^(Fo^2^)+(0.0602P)^2^+0.1356P] where P=(Fo^2^+2Fc^2^)/3'
_refine_ls_weighting_scheme calc
_refine_ls_wR_factor_gt 0.1412
_refine_ls_wR_factor_ref 0.1576
_reflns_number_gt 2370
_reflns_number_total 3644
_reflns_threshold_expression I>2\s(I)
_cod_data_source_file xu5281.cif
_cod_data_source_block I
_cod_original_cell_volume 1687.7(11)
_cod_original_sg_symbol_H-M 'P 21/c'
_cod_database_code 2231736
_cod_database_fobs_code 2231736

loop_
_symmetry_equiv_pos_as_xyz
'x, y, z'
'-x, y+1/2, -z+1/2'
'-x, -y, -z'
'x, -y-1/2, z-1/2'

loop_
_atom_site_type_symbol
_atom_site_label
_atom_site_fract_x
_atom_site_fract_y
_atom_site_fract_z
_atom_site_U_iso_or_equiv
_atom_site_adp_type
_atom_site_calc_flag
_atom_site_refinement_flags
_atom_site_occupancy
_atom_site_symmetry_multiplicity
_atom_site_disorder_assembly
_atom_site_disorder_group
S S1 0.25448(11) 0.74526(3) 0.63308(5) 0.0389(2) Uani d . 1 2 . .
O O1 0.1944(4) 0.86060(8) 0.40692(15) 0.0530(5) Uani d . 1 2 . .
O O2 0.3485(4) 0.76455(8) 0.73994(16) 0.0538(5) Uani d . 1 2 . .
O O3 0.0155(3) 0.72397(9) 0.61106(17) 0.0559(6) Uani d . 1 2 . .
C C1 0.2764(4) 0.80071(11) 0.5466(2) 0.0395(6) Uani d . 1 2 . .
C C2 0.4651(5) 0.84268(11) 0.5587(2) 0.0404(6) Uani d . 1 2 . .
C C3 0.6729(5) 0.85332(12) 0.6334(2) 0.0448(7) Uani d . 1 2 . .
H H3 0.7168 0.8296 0.6944 0.054 Uiso calc R 1 2 . .
C C4 0.8133(5) 0.89891(12) 0.6171(3) 0.0546(8) Uani d . 1 2 A .
C C5 0.7417(7) 0.93335(13) 0.5275(3) 0.0663(10) Uani d . 1 2 . .
H H5 0.8380 0.9648 0.5172 0.080 Uiso calc R 1 2 . .
C C6 0.5384(7) 0.92401(13) 0.4532(3) 0.0668(10) Uani d . 1 2 . .
H H6 0.4937 0.9479 0.3925 0.080 Uiso calc R 1 2 . .
C C7 0.4027(5) 0.87822(12) 0.4714(2) 0.0493(7) Uani d . 1 2 . .
C C8 0.1215(5) 0.81295(12) 0.4536(2) 0.0472(7) Uani d . 1 2 . .
C C9 1.0410(5) 0.91196(14) 0.6956(3) 0.0679(10) Uani d D 1 2 . .
H H9A 1.0615 0.8833 0.7537 0.082 Uiso calc PR 0.546(8) 1 A 1
H H9B 1.1760 0.9081 0.6571 0.082 Uiso calc PR 0.546(8) 1 A 1
H H9C 1.1325 0.8766 0.7109 0.082 Uiso d PR 0.454(8) 1 A 2
H H9D 1.1373 0.9382 0.6602 0.082 Uiso d PR 0.454(8) 1 A 2
C C10A 1.0520(9) 0.96775(18) 0.7449(5) 0.0628(15) Uani d PDU 0.546(8) 1 A 1
H H10A 1.2013 0.9697 0.7982 0.075 Uiso calc PR 0.546(8) 1 A 1
H H10B 1.0655 0.9956 0.6879 0.075 Uiso calc PR 0.546(8) 1 A 1
C C10B 1.0098(12) 0.9368(2) 0.7978(4) 0.0628(15) Uani d PDU 0.45 1 A 2
H H10C 0.9451 0.9071 0.8394 0.075 Uiso calc PR 0.454(8) 1 A 2
H H10D 1.1694 0.9464 0.8382 0.075 Uiso calc PR 0.454(8) 1 A 2
C C11 0.8614(7) 0.98664(19) 0.7989(4) 0.1075(17) Uani d D 1 1 . .
H H11A 0.8464 0.9605 0.8575 0.129 Uiso calc PR 0.546(8) 1 A 1
H H11B 0.7121 0.9876 0.7470 0.129 Uiso calc PR 0.546(8) 1 A 1
H H11C 0.8977 1.0245 0.8284 0.129 Uiso calc PR 0.546(8) 1 A 1
H H11D 0.7007 0.9786 0.7604 0.129 Uiso d PR 0.454(8) 1 A 2
H H11E 0.9286 1.0179 0.7633 0.129 Uiso d PR 0.454(8) 1 A 2
H H11F 0.8556 0.9971 0.8735 0.129 Uiso d PR 0.454(8) 1 A 2
C C12 -0.0968(5) 0.78663(15) 0.3948(3) 0.0608(9) Uani d . 1 2 . .
H H12A -0.1150 0.7490 0.4243 0.091 Uiso calc R 1 2 . .
H H12B -0.0868 0.7834 0.3183 0.091 Uiso calc R 1 2 . .
H H12C -0.2337 0.8099 0.4026 0.091 Uiso calc R 1 2 . .
C C13 0.4479(4) 0.69265(11) 0.5985(2) 0.0357(6) Uani d . 1 2 . .
H H13 0.6117 0.7087 0.6103 0.043 Uiso calc R 1 2 . .
C C14 0.4486(5) 0.64264(12) 0.6743(2) 0.0467(7) Uani d . 1 2 . .
H H14A 0.4932 0.6554 0.7499 0.056 Uiso calc R 1 2 . .
H H14B 0.2879 0.6259 0.6648 0.056 Uiso calc R 1 2 . .
C C15 0.6247(6) 0.59859(13) 0.6501(3) 0.0631(9) Uani d . 1 2 . .
H H15A 0.7869 0.6145 0.6657 0.076 Uiso calc R 1 2 . .
H H15B 0.6201 0.5655 0.6975 0.076 Uiso calc R 1 2 . .
C C16 0.5681(7) 0.58013(13) 0.5337(3) 0.0680(10) Uani d . 1 2 . .
H H16A 0.4131 0.5605 0.5203 0.082 Uiso calc R 1 2 . .
H H16B 0.6903 0.5531 0.5193 0.082 Uiso calc R 1 2 . .
C C17 0.5593(6) 0.63014(12) 0.4576(3) 0.0562(8) Uani d . 1 2 . .
H H17A 0.5111 0.6170 0.3823 0.067 Uiso calc R 1 2 . .
H H17B 0.7193 0.6470 0.4648 0.067 Uiso calc R 1 2 . .
C C18 0.3844(5) 0.67500(12) 0.4819(2) 0.0460(7) Uani d . 1 2 . .
H H18A 0.3900 0.7081 0.4347 0.055 Uiso calc R 1 2 . .
H H18B 0.2212 0.6596 0.4672 0.055 Uiso calc R 1 2 . .

loop_
_atom_site_aniso_label
_atom_site_aniso_U_11
_atom_site_aniso_U_22
_atom_site_aniso_U_33
_atom_site_aniso_U_12
_atom_site_aniso_U_13
_atom_site_aniso_U_23
S1 0.0385(4) 0.0493(4) 0.0324(4) -0.0019(3) 0.0152(3) -0.0023(3)
O1 0.0688(13) 0.0535(13) 0.0380(12) 0.0149(10) 0.0126(10) 0.0054(9)
O2 0.0718(14) 0.0603(13) 0.0316(12) -0.0018(10) 0.0157(9) -0.0065(9)
O3 0.0342(10) 0.0742(15) 0.0638(15) -0.0046(9) 0.0214(9) 0.0022(11)
C1 0.0403(14) 0.0445(16) 0.0359(16) 0.0066(12) 0.0130(11) -0.0059(12)
C2 0.0498(15) 0.0363(15) 0.0394(16) 0.0060(12) 0.0192(13) -0.0045(12)
C3 0.0507(16) 0.0402(16) 0.0469(18) 0.0030(13) 0.0179(13) -0.0075(13)
C4 0.0608(18) 0.0431(18) 0.066(2) -0.0014(14) 0.0290(16) -0.0147(15)
C5 0.086(2) 0.045(2) 0.077(3) -0.0140(17) 0.038(2) -0.0097(18)
C6 0.106(3) 0.0427(19) 0.059(2) 0.0026(18) 0.034(2) 0.0077(16)
C7 0.0641(19) 0.0447(17) 0.0431(18) 0.0082(14) 0.0202(15) -0.0015(14)
C8 0.0496(16) 0.0544(18) 0.0411(18) 0.0119(14) 0.0173(13) -0.0030(14)
C9 0.0515(18) 0.061(2) 0.096(3) -0.0124(16) 0.0261(18) -0.0307(19)
C10A 0.068(3) 0.044(3) 0.077(4) -0.010(2) 0.013(2) -0.011(2)
C10B 0.068(3) 0.044(3) 0.077(4) -0.010(2) 0.013(2) -0.011(2)
C11 0.093(3) 0.119(4) 0.120(4) -0.016(3) 0.043(3) -0.060(3)
C12 0.0468(16) 0.090(2) 0.0434(19) 0.0127(17) 0.0029(13) -0.0030(17)
C13 0.0329(12) 0.0409(15) 0.0348(15) -0.0021(11) 0.0105(11) 0.0010(11)
C14 0.0567(17) 0.0467(17) 0.0378(17) -0.0057(13) 0.0114(13) 0.0059(13)
C15 0.077(2) 0.0461(19) 0.068(3) 0.0101(16) 0.0184(18) 0.0145(16)
C16 0.092(2) 0.0427(18) 0.075(3) 0.0051(17) 0.029(2) -0.0013(17)
C17 0.074(2) 0.0478(18) 0.052(2) 0.0056(15) 0.0261(16) -0.0057(15)
C18 0.0571(17) 0.0480(17) 0.0353(17) 0.0038(13) 0.0147(13) 0.0005(13)

loop_
_atom_type_symbol
_atom_type_description
_atom_type_scat_dispersion_real
_atom_type_scat_dispersion_imag
_atom_type_scat_source
C C 0.0033 0.0016 'International Tables Vol C Tables 4.2.6.8 and 6.1.1.4'
H H 0.0000 0.0000 'International Tables Vol C Tables 4.2.6.8 and 6.1.1.4'
O O 0.0106 0.0060 'International Tables Vol C Tables 4.2.6.8 and 6.1.1.4'
S S 0.1246 0.1234 'International Tables Vol C Tables 4.2.6.8 and 6.1.1.4'

loop_
_geom_angle_atom_site_label_1
_geom_angle_atom_site_label_2
_geom_angle_atom_site_label_3
_geom_angle
O2 S1 O3 118.49(12)
O2 S1 C1 107.06(13)
O3 S1 C1 108.66(13)
O2 S1 C13 108.04(12)
O3 S1 C13 108.74(12)
C1 S1 C13 105.04(12)
C8 O1 C7 107.1(2)
C8 C1 C2 107.5(2)
C8 C1 S1 126.4(2)
C2 C1 S1 126.2(2)
C7 C2 C3 119.5(3)
C7 C2 C1 104.6(3)
C3 C2 C1 135.9(3)
C4 C3 C2 119.1(3)
C4 C3 H3 120.4
C2 C3 H3 120.4
C3 C4 C5 118.9(3)
C3 C4 C9 121.0(3)
C5 C4 C9 120.1(3)
C6 C5 C4 123.2(3)
C6 C5 H5 118.4
C4 C5 H5 118.4
C5 C6 C7 116.6(3)
C5 C6 H6 121.7
C7 C6 H6 121.7
C6 C7 C2 122.7(3)
C6 C7 O1 126.4(3)
C2 C7 O1 110.9(3)
C1 C8 O1 109.9(3)
C1 C8 C12 134.6(3)
O1 C8 C12 115.4(3)
C10A C9 C4 115.4(4)
C10B C9 C4 115.5(3)
C10A C9 H9A 108.4
C10B C9 H9A 68.9
C4 C9 H9A 108.4
C10A C9 H9B 108.4
C10B C9 H9B 134.7
C4 C9 H9B 108.4
H9A C9 H9B 107.5
C10A C9 H9C 134.9
C10B C9 H9C 108.4
C4 C9 H9C 108.5
H9B C9 H9C 65.3
C10A C9 H9D 68.8
C10B C9 H9D 108.2
C4 C9 H9D 108.5
H9A C9 H9D 139.7
H9C C9 H9D 107.5
C11 C10A C9 120.0(3)
C11 C10A H9D 151.9
C11 C10A H10A 107.3
C9 C10A H10A 107.3
H9D C10A H10A 99.2
C11 C10A H10B 107.3
C9 C10A H10B 107.3
H9D C10A H10B 72.7
H10A C10A H10B 106.9
C9 C10A H11E 147.4
H9D C10A H11E 140.8
H10A C10A H11E 104.2
H10B C10A H11E 70.6
C11 C10B C9 120.0(3)
C11 C10B H10C 107.3
C9 C10B H10C 107.3
C11 C10B H10D 107.3
C9 C10B H10D 107.3
H10C C10B H10D 106.9
C10B C11 H11A 68.0
C10A C11 H11A 109.5
C10B C11 H11B 117.0
C10A C11 H11B 109.5
H11A C11 H11B 109.5
C10B C11 H11C 131.4
C10A C11 H11C 109.5
H11A C11 H11C 109.5
H11B C11 H11C 109.5
C10B C11 H11D 109.6
C10A C11 H11D 115.2
H11A C11 H11D 92.7
H11C C11 H11D 118.9
C10B C11 H11E 109.3
C10A C11 H11E 68.2
H11A C11 H11E 156.6
H11B C11 H11E 92.6
H11C C11 H11E 53.7
H11D C11 H11E 109.5
C10B C11 H11F 109.5
C10A C11 H11F 133.2
H11A C11 H11F 54.0
H11B C11 H11F 117.3
H11C C11 H11F 56.3
H11D C11 H11F 109.5
H11E C11 H11F 109.5
C8 C12 H12A 109.5
C8 C12 H12B 109.5
H12A C12 H12B 109.5
C8 C12 H12C 109.5
H12A C12 H12C 109.5
H12B C12 H12C 109.5
C18 C13 C14 111.7(2)
C18 C13 S1 112.51(18)
C14 C13 S1 108.88(17)
C18 C13 H13 107.9
C14 C13 H13 107.9
S1 C13 H13 107.9
C15 C14 C13 109.6(2)
C15 C14 H14A 109.8
C13 C14 H14A 109.8
C15 C14 H14B 109.8
C13 C14 H14B 109.8
H14A C14 H14B 108.2
C16 C15 C14 111.1(3)
C16 C15 H15A 109.4
C14 C15 H15A 109.4
C16 C15 H15B 109.4
C14 C15 H15B 109.4
H15A C15 H15B 108.0
C15 C16 C17 111.4(3)
C15 C16 H16A 109.3
C17 C16 H16A 109.3
C15 C16 H16B 109.3
C17 C16 H16B 109.3
H16A C16 H16B 108.0
C16 C17 C18 111.3(2)
C16 C17 H17A 109.4
C18 C17 H17A 109.4
C16 C17 H17B 109.4
C18 C17 H17B 109.4
H17A C17 H17B 108.0
C13 C18 C17 109.6(2)
C13 C18 H18A 109.7
C17 C18 H18A 109.7
C13 C18 H18B 109.7
C17 C18 H18B 109.7
H18A C18 H18B 108.2

loop_
_geom_bond_atom_site_label_1
_geom_bond_atom_site_label_2
_geom_bond_distance
S1 O2 1.434(2)
S1 O3 1.4401(19)
S1 C1 1.728(3)
S1 C13 1.775(3)
O1 C8 1.374(3)
O1 C7 1.383(4)
C1 C8 1.369(4)
C1 C2 1.458(4)
C2 C7 1.382(4)
C2 C3 1.402(4)
C3 C4 1.386(4)
C3 H3 0.9500
C4 C5 1.395(5)
C4 C9 1.522(4)
C5 C6 1.376(5)
C5 H5 0.9500
C6 C7 1.379(4)
C6 H6 0.9500
C8 C12 1.474(4)
C9 C10A 1.458(3)
C9 C10B 1.458(3)
C9 H9A 0.9900
C9 H9B 0.9900
C9 H9C 0.9900
C9 H9D 0.9900
C10A C11 1.458(3)
C10A H10A 0.9900
C10A H10B 0.9900
C10B C11 1.457(3)
C10B H10C 0.9900
C10B H10D 0.9900
C11 H11A 0.9800
C11 H11B 0.9800
C11 H11C 0.9800
C11 H11D 0.9800
C11 H11E 0.9800
C11 H11F 0.9800
C12 H12A 0.9800
C12 H12B 0.9800
C12 H12C 0.9800
C13 C18 1.510(4)
C13 C14 1.523(4)
C13 H13 1.0000
C14 C15 1.521(4)
C14 H14A 0.9900
C14 H14B 0.9900
C15 C16 1.511(5)
C15 H15A 0.9900
C15 H15B 0.9900
C16 C17 1.521(4)
C16 H16A 0.9900
C16 H16B 0.9900
C17 C18 1.530(4)
C17 H17A 0.9900
C17 H17B 0.9900
C18 H18A 0.9900
C18 H18B 0.9900

loop_
_geom_hbond_atom_site_label_D
_geom_hbond_atom_site_label_H
_geom_hbond_atom_site_label_A
_geom_hbond_site_symmetry_A
_geom_hbond_distance_DH
_geom_hbond_distance_HA
_geom_hbond_distance_DA
_geom_hbond_angle_DHA
C13 H13 O3 1_655 1.00 2.34 3.314(3) 164
C18 H18A O2 4_575 0.99 2.51 3.345(4) 142
C12 H12C Cg 1_455 0.98 2.84 3.659(3) 141

loop_
_geom_torsion_atom_site_label_1
_geom_torsion_atom_site_label_2
_geom_torsion_atom_site_label_3
_geom_torsion_atom_site_label_4
_geom_torsion
O2 S1 C1 C8 -146.3(2)
O3 S1 C1 C8 -17.2(3)
C13 S1 C1 C8 99.0(2)
O2 S1 C1 C2 34.5(2)
O3 S1 C1 C2 163.6(2)
C13 S1 C1 C2 -80.2(2)
C8 C1 C2 C7 1.6(3)
S1 C1 C2 C7 -179.10(19)
C8 C1 C2 C3 -179.1(3)
S1 C1 C2 C3 0.2(4)
C7 C2 C3 C4 -1.0(4)
C1 C2 C3 C4 179.8(3)
C2 C3 C4 C5 0.9(4)
C2 C3 C4 C9 -179.7(2)
C3 C4 C5 C6 -0.7(5)
C9 C4 C5 C6 179.9(3)
C4 C5 C6 C7 0.5(5)
C5 C6 C7 C2 -0.5(4)
C5 C6 C7 O1 -179.1(3)
C3 C2 C7 C6 0.8(4)
C1 C2 C7 C6 -179.7(3)
C3 C2 C7 O1 179.5(2)
C1 C2 C7 O1 -1.0(3)
C8 O1 C7 C6 178.8(3)
C8 O1 C7 C2 0.1(3)
C2 C1 C8 O1 -1.6(3)
S1 C1 C8 O1 179.08(17)
C2 C1 C8 C12 177.8(3)
S1 C1 C8 C12 -1.6(5)
C7 O1 C8 C1 1.0(3)
C7 O1 C8 C12 -178.5(2)
C3 C4 C9 C10A -121.6(4)
C5 C4 C9 C10A 57.8(4)
C3 C4 C9 C10B -74.6(4)
C5 C4 C9 C10B 104.8(4)
C10B C9 C10A C11 -48.1(4)
C4 C9 C10A C11 52.7(7)
C10A C9 C10B C11 48.2(4)
C4 C9 C10B C11 -52.2(7)
C9 C10B C11 C10A -48.1(4)
C9 C10A C11 C10B 48.1(4)
O2 S1 C13 C18 -172.09(18)
O3 S1 C13 C18 58.1(2)
C1 S1 C13 C18 -58.1(2)
O2 S1 C13 C14 63.6(2)
O3 S1 C13 C14 -66.2(2)
C1 S1 C13 C14 177.59(18)
C18 C13 C14 C15 58.5(3)
S1 C13 C14 C15 -176.6(2)
C13 C14 C15 C16 -56.8(3)
C14 C15 C16 C17 55.9(4)
C15 C16 C17 C18 -55.2(4)
C14 C13 C18 C17 -57.8(3)
S1 C13 C18 C17 179.46(18)
C16 C17 C18 C13 55.5(3)
